data_7115003
loop_
_publ_author_name
'Fraser, Christopher S. A.'
'Jennings, Michael C.'
'Puddephatt, Richard J.'

_publ_section_title
;
 An organometallic polyrotaxane and a new type of polyrotaxane
 architecture
;
_journal_issue 14
_journal_name_full 'Chemical Communications'
_journal_page_first 1310
_journal_paper_doi 10.1039/b103967a
_journal_year 2001
_chemical_formula_sum 'C117 H153.5 F21 N12 O11 P3.5 Pt3'
_chemical_formula_weight 2996.68
_chemical_name_systematic
; 
? 
;
_space_group_IT_number 2
_symmetry_cell_setting triclinic
_symmetry_space_group_name_Hall '-P 1'
_symmetry_space_group_name_H-M 'P -1'
_atom_sites_solution_hydrogens geom
_atom_sites_solution_primary direct
_atom_sites_solution_secondary difmap
_audit_creation_method SHELXL-97
_cell_angle_alpha 103.3350(10)
_cell_angle_beta 97.7860(10)
_cell_angle_gamma 118.2210(10)
_cell_formula_units_Z 2
_cell_length_a 18.9270(4)
_cell_length_b 19.1763(4)
_cell_length_c 21.8457(5)
_cell_measurement_temperature 200(2)
_cell_volume 6515.6(3)
_computing_cell_refinement 'Nonius DENZO'
_computing_data_collection 'Nonius COLLECT'
_computing_data_reduction 'Nonius DENZO'
_computing_molecular_graphics 'Bruker SHELXTL'
_computing_publication_material 'Bruker SHELXTL'
_computing_structure_refinement 'SHELXL-97 (Sheldrick, 1997)'
_computing_structure_solution 'SHELXS-97 (Sheldrick, 1990)'
_diffrn_ambient_temperature 200(2)
_diffrn_measured_fraction_theta_full 0.979
_diffrn_measured_fraction_theta_max 0.979
_diffrn_measurement_device_type 'Nonius Kappa-CCD'
_diffrn_measurement_method 'phi/omega scans'
_diffrn_radiation_monochromator graphite
_diffrn_radiation_source 'fine-focus sealed tube'
_diffrn_radiation_type MoK\a
_diffrn_radiation_wavelength 0.71073
_diffrn_reflns_av_R_equivalents 0.056
_diffrn_reflns_av_sigmaI/netI 0.0818
_diffrn_reflns_limit_h_max 24
_diffrn_reflns_limit_h_min -24
_diffrn_reflns_limit_k_max 24
_diffrn_reflns_limit_k_min -24
_diffrn_reflns_limit_l_max 27
_diffrn_reflns_limit_l_min -28
_diffrn_reflns_number 63523
_diffrn_reflns_theta_full 27.42
_diffrn_reflns_theta_max 27.42
_diffrn_reflns_theta_min 2.56
_exptl_absorpt_coefficient_mu 3.344
_exptl_absorpt_correction_T_max 0.5544
_exptl_absorpt_correction_T_min 0.3630
_exptl_absorpt_correction_type integration
_exptl_crystal_colour colourless
_exptl_crystal_density_diffrn 1.527
_exptl_crystal_density_method 'not measured'
_exptl_crystal_description chip
_exptl_crystal_F_000 3006
_exptl_crystal_size_max 0.38
_exptl_crystal_size_mid 0.25
_exptl_crystal_size_min 0.20
_refine_diff_density_max 1.944
_refine_diff_density_min -1.535
_refine_diff_density_rms 0.145
_refine_ls_extinction_method none
_refine_ls_goodness_of_fit_ref 0.989
_refine_ls_hydrogen_treatment mixed
_refine_ls_matrix_type full
_refine_ls_number_parameters 1420
_refine_ls_number_reflns 29111
_refine_ls_number_restraints 90
_refine_ls_restrained_S_all 0.995
_refine_ls_R_factor_all 0.0885
_refine_ls_R_factor_gt 0.0506
_refine_ls_shift/su_max 1.350
_refine_ls_shift/su_mean 0.026
_refine_ls_structure_factor_coef Fsqd
_refine_ls_weighting_details 'calc w=1/[\s^2^(Fo^2^)+(0.0854P)^2^+0.0000P] where P=(Fo^2^+2Fc^2^)/3'
_refine_ls_weighting_scheme calc
_refine_ls_wR_factor_gt 0.1318
_refine_ls_wR_factor_ref 0.1479
_reflns_number_gt 19331
_reflns_number_total 29111
_reflns_threshold_expression >2sigma(I)
_cod_data_source_file b103967a.txt
_cod_data_source_block 00208
_cod_depositor_comments
;
The following automatic conversions were performed:

'_symmetry_cell_setting' value 'Triclinic' changed to 'triclinic'
according to
/usr/data/users/saulius/automatic-downloads/retrospective/RSC/lib/dictionaries/cif_core.dic
dictionary named 'cif_core.dic' version 2.4.2 from 2011-04-26.

Automatic conversion script
Id: cif_fix_values 2281 2013-09-26 08:29:07Z andrius 
;
_cod_original_cell_volume 6515.6(2)
_cod_original_sg_symbol_H-M P-1
_cod_original_formula_sum 'C117 H153.50 F21 N12 O11 P3.50 Pt3'
_cod_database_code 7115003

loop_
_symmetry_equiv_pos_as_xyz
'x, y, z'
'-x, -y, -z'

loop_
_atom_site_label
_atom_site_type_symbol
_atom_site_fract_x
_atom_site_fract_y
_atom_site_fract_z
_atom_site_U_iso_or_equiv
_atom_site_adp_type
_atom_site_occupancy
_atom_site_symmetry_multiplicity
_atom_site_calc_flag
_atom_site_refinement_flags
_atom_site_disorder_assembly
_atom_site_disorder_group
Pt1 Pt 0.255074(15) 1.245591(15) 0.350802(12) 0.03233(7) Uani 1 1 d . . .
C11 C 0.2772(5) 1.1482(4) 0.3223(4) 0.0450(17) Uani 1 1 d . . .
H11A H 0.3214 1.1562 0.3581 0.054 Uiso 1 1 calc R . .
H11B H 0.2256 1.0943 0.3156 0.054 Uiso 1 1 calc R . .
C12 C 0.3035(4) 1.1432(4) 0.2613(3) 0.0414(16) Uani 1 1 d . . .
C13 C 0.3866(4) 1.1748(4) 0.2624(3) 0.0425(16) Uani 1 1 d . . .
H13A H 0.4285 1.2026 0.3034 0.051 Uiso 1 1 calc R . .
C14 C 0.4095(4) 1.1664(4) 0.2049(4) 0.0425(16) Uani 1 1 d . . .
H14A H 0.4667 1.1867 0.2071 0.051 Uiso 1 1 calc R . .
C15 C 0.3511(4) 1.1292(4) 0.1443(4) 0.0430(16) Uani 1 1 d . . .
C16 C 0.2666(5) 1.0976(4) 0.1407(4) 0.0459(17) Uani 1 1 d . . .
H16A H 0.2256 1.0723 0.0995 0.055 Uiso 1 1 calc R . .
C17 C 0.2440(5) 1.1040(4) 0.1988(4) 0.0451(17) Uani 1 1 d . . .
H17A H 0.1865 1.0814 0.1965 0.054 Uiso 1 1 calc R . .
C18 C 0.3764(5) 1.1197(4) 0.0839(4) 0.0477(17) Uani 1 1 d . . .
O19 O 0.4492(3) 1.1390(3) 0.0861(3) 0.0636(14) Uani 1 1 d . . .
O20 O 0.3200(4) 1.0878(4) 0.0303(3) 0.0683(15) Uani 1 1 d . . .
H20 H 0.3383 1.0762 -0.0010 0.082 Uiso 1 1 calc R . .
N1A N 0.2558(3) 1.2723(3) 0.2596(2) 0.0305(11) Uani 1 1 d . . .
C2A C 0.3240(4) 1.3218(4) 0.2441(3) 0.0357(14) Uani 1 1 d . . .
H2AA H 0.3772 1.3488 0.2752 0.043 Uiso 1 1 calc R . .
C3A C 0.3203(4) 1.3351(4) 0.1848(3) 0.0415(15) Uani 1 1 d . . .
H3AA H 0.3700 1.3720 0.1761 0.050 Uiso 1 1 calc R . .
C4A C 0.2444(4) 1.2948(4) 0.1382(3) 0.0389(15) Uani 1 1 d . . .
C5A C 0.1736(4) 1.2446(4) 0.1543(3) 0.0384(15) Uani 1 1 d . . .
H5AA H 0.1197 1.2174 0.1241 0.046 Uiso 1 1 calc R . .
C6A C 0.1823(4) 1.2344(3) 0.2150(3) 0.0320(13) Uani 1 1 d . . .
C7A C 0.1080(4) 1.1747(4) 0.2343(3) 0.0355(14) Uani 1 1 d . . .
C8A C 0.0270(4) 1.1330(4) 0.1957(4) 0.0464(17) Uani 1 1 d . . .
H8AA H 0.0152 1.1436 0.1564 0.056 Uiso 1 1 calc R . .
C9A C -0.0379(5) 1.0756(5) 0.2137(4) 0.057(2) Uani 1 1 d . A .
C10A C -0.0134(5) 1.0616(5) 0.2706(4) 0.060(2) Uani 1 1 d . . .
H10A H -0.0542 1.0191 0.2832 0.072 Uiso 1 1 calc R . .
C11A C 0.0666(5) 1.1068(4) 0.3081(4) 0.0506(18) Uani 1 1 d . . .
H11C H 0.0796 1.0976 0.3478 0.061 Uiso 1 1 calc R . .
N12A N 0.1286(3) 1.1644(3) 0.2917(3) 0.0368(12) Uani 1 1 d . . .
C13A C 0.2400(5) 1.3058(4) 0.0704(3) 0.0473(17) Uani 1 1 d . . .
C14A C 0.2788(6) 1.2588(5) 0.0338(4) 0.068(2) Uani 1 1 d . . .
H14B H 0.2455 1.1989 0.0280 0.102 Uiso 1 1 calc R . .
H14C H 0.3363 1.2824 0.0597 0.102 Uiso 1 1 calc R . .
H14D H 0.2789 1.2658 -0.0092 0.102 Uiso 1 1 calc R . .
C15A C 0.2945(5) 1.3999(5) 0.0788(4) 0.062(2) Uani 1 1 d . . .
H15A H 0.2717 1.4310 0.1019 0.093 Uiso 1 1 calc R . .
H15B H 0.2944 1.4062 0.0355 0.093 Uiso 1 1 calc R . .
H15C H 0.3520 1.4223 0.1042 0.093 Uiso 1 1 calc R . .
C16A C 0.1504(5) 1.2675(7) 0.0292(4) 0.085(3) Uani 1 1 d . . .
H16B H 0.1245 1.2953 0.0519 0.128 Uiso 1 1 calc R . .
H16C H 0.1182 1.2073 0.0228 0.128 Uiso 1 1 calc R . .
H16D H 0.1508 1.2753 -0.0136 0.128 Uiso 1 1 calc R . .
C17A C -0.1308(5) 1.0294(6) 0.1726(5) 0.077(3) Uani 1 1 d . . .
C18A C -0.1721(17) 0.9420(16) 0.1409(14) 0.114(8) Uiso 0.50 1 d P A 1
H18A H -0.1682 0.9150 0.1732 0.171 Uiso 0.50 1 calc PR A 1
H18B H -0.1458 0.9301 0.1075 0.171 Uiso 0.50 1 calc PR A 1
H18C H -0.2311 0.9199 0.1199 0.171 Uiso 0.50 1 calc PR A 1
C19A C -0.1380(11) 1.0728(11) 0.1131(9) 0.071(5) Uiso 0.50 1 d P A 1
H19B H -0.1366 1.1250 0.1326 0.106 Uiso 0.50 1 calc PR A 1
H19C H -0.1906 1.0331 0.0783 0.106 Uiso 0.50 1 calc PR A 1
H19C H -0.0908 1.0850 0.0946 0.106 Uiso 0.50 1 calc PR A 1
C20A C -0.182(2) 1.066(2) 0.2060(17) 0.174(13) Uiso 0.50 1 d P A 1
H20A H -0.1893 1.0506 0.2455 0.261 Uiso 0.50 1 calc PR A 1
H20B H -0.2365 1.0418 0.1751 0.261 Uiso 0.50 1 calc PR A 1
H20C H -0.1505 1.1270 0.2180 0.261 Uiso 0.50 1 calc PR A 1
C18A C -0.1396(18) 0.9549(17) 0.1134(14) 0.123(9) Uiso 0.50 1 d P A 2
H18D H -0.1364 0.9132 0.1306 0.184 Uiso 0.50 1 calc PR A 2
H18E H -0.0941 0.9784 0.0934 0.184 Uiso 0.50 1 calc PR A 2
H18F H -0.1935 0.9279 0.0803 0.184 Uiso 0.50 1 calc PR A 2
C19A C -0.1500(12) 1.0864(11) 0.1556(10) 0.073(5) Uiso 0.50 1 d P A 2
H19D H -0.1644 1.1130 0.1917 0.110 Uiso 0.50 1 calc PR A 2
H19E H -0.1975 1.0562 0.1159 0.110 Uiso 0.50 1 calc PR A 2
H19F H -0.1013 1.1297 0.1473 0.110 Uiso 0.50 1 calc PR A 2
C20A C -0.1892(11) 0.9830(11) 0.2118(9) 0.069(5) Uiso 0.50 1 d P A 2
H20D H -0.1602 0.9673 0.2412 0.103 Uiso 0.50 1 calc PR A 2
H20E H -0.2401 0.9323 0.1811 0.103 Uiso 0.50 1 calc PR A 2
H20F H -0.2042 1.0203 0.2376 0.103 Uiso 0.50 1 calc PR A 2
C21A C 0.2409(4) 1.2146(5) 0.4349(3) 0.0464(17) Uani 1 1 d . . .
H21A H 0.2501 1.1682 0.4332 0.070 Uiso 1 1 calc R . .
H21B H 0.1841 1.1975 0.4379 0.070 Uiso 1 1 calc R . .
H21C H 0.2816 1.2636 0.4735 0.070 Uiso 1 1 calc R . .
C22A C 0.3799(4) 1.3256(4) 0.4023(3) 0.0402(15) Uani 1 1 d . . .
H22A H 0.4091 1.2949 0.3969 0.060 Uiso 1 1 calc R . .
H22B H 0.3851 1.3476 0.4489 0.060 Uiso 1 1 calc R . .
H22C H 0.4047 1.3724 0.3855 0.060 Uiso 1 1 calc R . .
Pt2 Pt 0.443467(15) 1.983080(15) 0.353815(12) 0.03428(7) Uani 1 1 d . . .
C21 C 0.5103(4) 2.0764(4) 0.3161(3) 0.0424(16) Uani 1 1 d . . .
H21D H 0.4787 2.1040 0.3081 0.051 Uiso 1 1 calc R . .
H21E H 0.5644 2.1194 0.3494 0.051 Uiso 1 1 calc R . .
C22 C 0.5269(5) 2.0454(4) 0.2540(4) 0.0488(18) Uani 1 1 d . . .
C23 C 0.5962(5) 2.0365(5) 0.2549(4) 0.058(2) Uani 1 1 d . . .
H23A H 0.6348 2.0532 0.2957 0.070 Uiso 1 1 calc R . .
C24 C 0.6093(5) 2.0040(6) 0.1978(4) 0.066(2) Uani 1 1 d . . .
H24A H 0.6559 1.9969 0.2000 0.079 Uiso 1 1 calc R . .
C25 C 0.5557(5) 1.9811(5) 0.1365(4) 0.0498(18) Uani 1 1 d . . .
C26 C 0.4874(5) 1.9920(4) 0.1346(4) 0.0481(17) Uani 1 1 d . . .
H26A H 0.4504 1.9777 0.0936 0.058 Uiso 1 1 calc R . .
C27 C 0.4739(5) 2.0235(4) 0.1923(4) 0.0472(17) Uani 1 1 d . . .
H27A H 0.4273 2.0305 0.1902 0.057 Uiso 1 1 calc R . .
C28 C 0.5724(5) 1.9474(5) 0.0756(4) 0.0548(19) Uani 1 1 d . . .
O29 O 0.6339(4) 1.9405(4) 0.0768(3) 0.0688(16) Uani 1 1 d . . .
O30 O 0.5189(4) 1.9281(4) 0.0217(3) 0.0690(16) Uani 1 1 d . . .
H30 H 0.5420 1.9316 -0.0086 0.083 Uiso 1 1 calc R . .
N1B N 0.3350(3) 1.9297(3) 0.2723(3) 0.0356(12) Uani 1 1 d . . .
C2B C 0.2781(4) 1.9511(4) 0.2685(3) 0.0412(16) Uani 1 1 d . . .
H2BA H 0.2828 1.9920 0.3057 0.049 Uiso 1 1 calc R . .
C3B C 0.2120(4) 1.9171(4) 0.2131(4) 0.0419(16) Uani 1 1 d . . .
H3BA H 0.1716 1.9332 0.2134 0.050 Uiso 1 1 calc R . .
C4B C 0.2046(4) 1.8592(4) 0.1568(4) 0.0409(16) Uani 1 1 d . . .
C5B C 0.2643(4) 1.8357(4) 0.1618(4) 0.0435(16) Uani 1 1 d . . .
H5BA H 0.2606 1.7944 0.1255 0.052 Uiso 1 1 calc R . .
C6B C 0.3282(4) 1.8719(4) 0.2187(3) 0.0357(14) Uani 1 1 d . . .
C7B C 0.3942(4) 1.8501(4) 0.2263(3) 0.0370(15) Uani 1 1 d . . .
C8B C 0.3987(4) 1.7944(4) 0.1759(4) 0.0452(17) Uani 1 1 d . . .
H8BA H 0.3580 1.7678 0.1344 0.054 Uiso 1 1 calc R . .
C9B C 0.4628(4) 1.7771(4) 0.1857(4) 0.0450(17) Uani 1 1 d . . .
C10B C 0.5151(5) 1.8118(5) 0.2472(4) 0.0514(19) Uani 1 1 d . . .
H10B H 0.5563 1.7979 0.2572 0.062 Uiso 1 1 calc R . .
C11B C 0.5084(4) 1.8675(5) 0.2956(4) 0.0495(18) Uani 1 1 d . . .
H11D H 0.5469 1.8928 0.3380 0.059 Uiso 1 1 calc R . .
N12B N 0.4490(3) 1.8873(3) 0.2847(3) 0.0358(12) Uani 1 1 d . . .
C13B C 0.1362(5) 1.8246(5) 0.0923(4) 0.058(2) Uani 1 1 d . . .
C14B C 0.1803(7) 1.8616(7) 0.0415(4) 0.091(3) Uani 1 1 d . . .
H14E H 0.2212 1.8450 0.0351 0.136 Uiso 1 1 calc R . .
H14F H 0.2090 1.9231 0.0584 0.136 Uiso 1 1 calc R . .
H14G H 0.1383 1.8399 -0.0005 0.136 Uiso 1 1 calc R . .
C15B C 0.0745(5) 1.8541(6) 0.1003(5) 0.085(3) Uani 1 1 d . . .
H15D H 0.0459 1.8332 0.1320 0.128 Uiso 1 1 calc R . .
H15E H 0.0333 1.8323 0.0578 0.128 Uiso 1 1 calc R . .
H15F H 0.1050 1.9156 0.1161 0.128 Uiso 1 1 calc R . .
C16B C 0.0864(8) 1.7293(6) 0.0703(7) 0.156(7) Uani 1 1 d . . .
H16E H 0.1241 1.7083 0.0645 0.234 Uiso 1 1 calc R . .
H16F H 0.0437 1.7068 0.0285 0.234 Uiso 1 1 calc R . .
H16G H 0.0593 1.7113 0.1035 0.234 Uiso 1 1 calc R . .
C17B C 0.4694(5) 1.7158(4) 0.1308(4) 0.055(2) Uani 1 1 d . . .
C18B C 0.4350(7) 1.7172(6) 0.0637(4) 0.081(3) Uani 1 1 d . . .
H18G H 0.4686 1.7735 0.0614 0.121 Uiso 1 1 calc R . .
H18H H 0.3767 1.7024 0.0577 0.121 Uiso 1 1 calc R . .
H18I H 0.4376 1.6764 0.0290 0.121 Uiso 1 1 calc R . .
C19B C 0.5605(5) 1.7399(6) 0.1415(5) 0.097(4) Uani 1 1 d . . .
H19G H 0.5941 1.7969 0.1401 0.145 Uiso 1 1 calc R . .
H19H H 0.5643 1.7002 0.1068 0.145 Uiso 1 1 calc R . .
H19I H 0.5815 1.7383 0.1843 0.145 Uiso 1 1 calc R . .
C20B C 0.4145(6) 1.6274(4) 0.1330(5) 0.075(3) Uani 1 1 d . . .
H20G H 0.3566 1.6139 0.1267 0.113 Uiso 1 1 calc R . .
H20H H 0.4351 1.6250 0.1757 0.113 Uiso 1 1 calc R . .
H20I H 0.4166 1.5865 0.0980 0.113 Uiso 1 1 calc R . .
C21B C 0.5514(4) 2.0271(4) 0.4254(3) 0.0449(16) Uani 1 1 d . . .
H21F H 0.5982 2.0740 0.4186 0.067 Uiso 1 1 calc R . .
H21G H 0.5627 1.9818 0.4230 0.067 Uiso 1 1 calc R . .
H21H H 0.5447 2.0463 0.4686 0.067 Uiso 1 1 calc R . .
C22B C 0.4294(5) 2.0714(4) 0.4161(3) 0.0491(18) Uani 1 1 d . . .
H22D H 0.4590 2.1250 0.4083 0.074 Uiso 1 1 calc R . .
H22E H 0.4525 2.0791 0.4617 0.074 Uiso 1 1 calc R . .
H22F H 0.3698 2.0522 0.4078 0.074 Uiso 1 1 calc R . .
Pt3 Pt -0.311439(15) 1.461761(16) 0.368480(12) 0.03474(7) Uani 1 1 d . . .
C31 C -0.4355(4) 1.4133(5) 0.3231(3) 0.0457(17) Uani 1 1 d . . .
H31A H -0.4668 1.3519 0.3144 0.055 Uiso 1 1 calc R . .
H31B H -0.4583 1.4383 0.3534 0.055 Uiso 1 1 calc R . .
C32 C -0.4502(4) 1.4292(4) 0.2591(3) 0.0402(15) Uani 1 1 d . . .
C33 C -0.4512(4) 1.4999(4) 0.2566(3) 0.0453(17) Uani 1 1 d . . .
H33A H -0.4446 1.5389 0.2961 0.054 Uiso 1 1 calc R . .
C34 C -0.4617(4) 1.5158(4) 0.1985(3) 0.0436(16) Uani 1 1 d . . .
H34A H -0.4618 1.5652 0.1983 0.052 Uiso 1 1 calc R . .
C35 C -0.4720(4) 1.4594(4) 0.1410(3) 0.0396(15) Uani 1 1 d . . .
C36 C -0.4743(4) 1.3839(4) 0.1411(3) 0.0390(15) Uani 1 1 d . . .
H36A H -0.4837 1.3438 0.1012 0.047 Uiso 1 1 calc R . .
C37 C -0.4628(4) 1.3704(4) 0.1991(3) 0.0405(15) Uani 1 1 d . . .
H37A H -0.4632 1.3208 0.1996 0.049 Uiso 1 1 calc R . .
C38 C -0.4830(4) 1.4769(5) 0.0790(3) 0.0452(17) Uani 1 1 d . . .
O39 O -0.4780(4) 1.5428(3) 0.0781(2) 0.0579(14) Uani 1 1 d . . .
O40 O -0.4998(4) 1.4167(3) 0.0255(2) 0.0634(15) Uani 1 1 d . . .
H40 H -0.5070 1.4307 -0.0074 0.076 Uiso 1 1 calc R . .
N1C N -0.2639(3) 1.5435(3) 0.3118(3) 0.0357(12) Uani 1 1 d . . .
C2C C -0.2488(4) 1.6208(4) 0.3259(4) 0.0498(18) Uani 1 1 d . . .
H2CA H -0.2554 1.6453 0.3661 0.060 Uiso 1 1 calc R . .
C3C C -0.2241(5) 1.6676(5) 0.2859(4) 0.057(2) Uani 1 1 d . . .
H3CA H -0.2126 1.7236 0.2990 0.068 Uiso 1 1 calc R . .
C4C C -0.2159(4) 1.6333(5) 0.2265(4) 0.0482(17) Uani 1 1 d . . .
C5C C -0.2315(4) 1.5514(4) 0.2112(3) 0.0425(16) Uani 1 1 d . . .
H5CA H -0.2266 1.5251 0.1708 0.051 Uiso 1 1 calc R . .
C6C C -0.2540(4) 1.5089(4) 0.2550(3) 0.0336(14) Uani 1 1 d . . .
C7C C -0.2732(4) 1.4214(4) 0.2412(3) 0.0343(14) Uani 1 1 d . . .
C8C C -0.2629(4) 1.3775(4) 0.1857(3) 0.0385(15) Uani 1 1 d . . .
H8CA H -0.2401 1.4052 0.1561 0.046 Uiso 1 1 calc R . .
C9C C -0.2851(4) 1.2952(4) 0.1734(3) 0.0463(17) Uani 1 1 d . B .
C10C C -0.3188(4) 1.2584(4) 0.2175(4) 0.0442(17) Uani 1 1 d . . .
H10C H -0.3372 1.2008 0.2098 0.053 Uiso 1 1 calc R . .
C11C C -0.3263(4) 1.3022(4) 0.2718(3) 0.0411(15) Uani 1 1 d . . .
H11E H -0.3478 1.2750 0.3020 0.049 Uiso 1 1 calc R . .
N12C N -0.3042(3) 1.3832(3) 0.2844(3) 0.0343(12) Uani 1 1 d . . .
C13C C -0.1937(5) 1.6799(5) 0.1766(4) 0.060(2) Uani 1 1 d . . .
C14C C -0.1834(9) 1.7672(7) 0.2014(6) 0.132(5) Uani 1 1 d . . .
H14H H -0.1385 1.8014 0.2427 0.197 Uiso 1 1 calc R . .
H14I H -0.2359 1.7607 0.2086 0.197 Uiso 1 1 calc R . .
H14J H -0.1694 1.7949 0.1686 0.197 Uiso 1 1 calc R . .
C15C C -0.1136(7) 1.6907(7) 0.1635(6) 0.113(4) Uani 1 1 d . . .
H15G H -0.0680 1.7237 0.2046 0.169 Uiso 1 1 calc R . .
H15H H -0.1002 1.7200 0.1316 0.169 Uiso 1 1 calc R . .
H15I H -0.1203 1.6354 0.1459 0.169 Uiso 1 1 calc R . .
C16C C -0.2606(7) 1.6290(7) 0.1143(5) 0.120(5) Uani 1 1 d . . .
H16H H -0.2468 1.6578 0.0821 0.180 Uiso 1 1 calc R . .
H16I H -0.3135 1.6213 0.1215 0.180 Uiso 1 1 calc R . .
H16J H -0.2663 1.5740 0.0978 0.180 Uiso 1 1 calc R . .
C17C C -0.2724(6) 1.2493(5) 0.1138(4) 0.059(2) Uani 1 1 d . . .
C18C C -0.3166(11) 1.2583(10) 0.0502(8) 0.072(4) Uiso 0.60 1 d P B 1
H18J H -0.2740 1.2905 0.0306 0.109 Uiso 0.60 1 calc PR B 1
H18K H -0.3456 1.2877 0.0633 0.109 Uiso 0.60 1 calc PR B 1
H18L H -0.3570 1.2023 0.0181 0.109 Uiso 0.60 1 calc PR B 1
C19C C -0.1788(9) 1.2899(9) 0.1226(8) 0.073(4) Uiso 0.60 1 d P B 1
H19J H -0.1527 1.2847 0.1618 0.110 Uiso 0.60 1 calc PR B 1
H19K H -0.1542 1.3496 0.1277 0.110 Uiso 0.60 1 calc PR B 1
H19L H -0.1692 1.2618 0.0840 0.110 Uiso 0.60 1 calc PR B 1
C20C C -0.3185(9) 1.1523(8) 0.0997(7) 0.059(3) Uiso 0.60 1 d P B 1
H20J H -0.2914 1.1407 0.1342 0.089 Uiso 0.60 1 calc PR B 1
H20K H -0.3160 1.1246 0.0570 0.089 Uiso 0.60 1 calc PR B 1
H20L H -0.3771 1.1308 0.0990 0.089 Uiso 0.60 1 calc PR B 1
C18C C -0.353(4) 1.205(4) 0.062(3) 0.24(3) Uiso 0.40 1 d P B 2
H18M H -0.3587 1.2452 0.0447 0.367 Uiso 0.40 1 calc PR B 2
H18N H -0.3990 1.1782 0.0809 0.367 Uiso 0.40 1 calc PR B 2
H18O H -0.3544 1.1618 0.0267 0.367 Uiso 0.40 1 calc PR B 2
C19C C -0.220(2) 1.311(2) 0.0825(17) 0.127(11) Uiso 0.40 1 d P B 2
H19M H -0.1606 1.3386 0.1058 0.191 Uiso 0.40 1 calc PR B 2
H19N H -0.2353 1.3536 0.0851 0.191 Uiso 0.40 1 calc PR B 2
H19O H -0.2299 1.2810 0.0364 0.191 Uiso 0.40 1 calc PR B 2
C20C C -0.234(2) 1.199(2) 0.1292(17) 0.129(12) Uiso 0.40 1 d P B 2
H20M H -0.1956 1.2286 0.1739 0.194 Uiso 0.40 1 calc PR B 2
H20N H -0.2023 1.1945 0.0979 0.194 Uiso 0.40 1 calc PR B 2
H20O H -0.2779 1.1433 0.1257 0.194 Uiso 0.40 1 calc PR B 2
C21C C -0.3548(4) 1.3782(4) 0.4178(3) 0.0457(17) Uani 1 1 d . . .
H21I H -0.4160 1.3483 0.4058 0.068 Uiso 1 1 calc R . .
H21J H -0.3320 1.4086 0.4652 0.068 Uiso 1 1 calc R . .
H21K H -0.3371 1.3376 0.4061 0.068 Uiso 1 1 calc R . .
C22C C -0.3154(5) 1.5448(5) 0.4437(3) 0.0508(19) Uani 1 1 d . . .
H22G H -0.3712 1.5370 0.4346 0.076 Uiso 1 1 calc R . .
H22H H -0.2738 1.6024 0.4478 0.076 Uiso 1 1 calc R . .
H22I H -0.3029 1.5349 0.4847 0.076 Uiso 1 1 calc R . .
N41 N 0.2289(3) 1.3452(3) 0.3817(2) 0.0329(11) Uani 1 1 d . . .
C42 C 0.2814(4) 1.4235(4) 0.3839(3) 0.0323(13) Uani 1 1 d . . .
H42A H 0.3330 1.4359 0.3750 0.039 Uiso 1 1 calc R . .
C43 C 0.2653(4) 1.4866(4) 0.3981(3) 0.0370(14) Uani 1 1 d . . .
H43A H 0.3047 1.5413 0.3991 0.044 Uiso 1 1 calc R . .
C44 C 0.1891(4) 1.4687(4) 0.4113(3) 0.0338(14) Uani 1 1 d . . .
C45 C 0.1358(4) 1.3888(4) 0.4105(3) 0.0347(14) Uani 1 1 d . . .
H45A H 0.0843 1.3749 0.4204 0.042 Uiso 1 1 calc R . .
C46 C 0.1568(4) 1.3297(4) 0.3957(3) 0.0341(14) Uani 1 1 d . . .
H46A H 0.1188 1.2748 0.3951 0.041 Uiso 1 1 calc R . .
N51 N 0.3698(3) 1.8877(3) 0.3931(3) 0.0357(12) Uani 1 1 d . . .
C52 C 0.2940(4) 1.8713(4) 0.3978(3) 0.0389(15) Uani 1 1 d . . .
H52A H 0.2778 1.9097 0.3914 0.047 Uiso 1 1 calc R . .
C53 C 0.2383(4) 1.8026(4) 0.4111(3) 0.0421(16) Uani 1 1 d . . .
H53A H 0.1845 1.7926 0.4123 0.051 Uiso 1 1 calc R . .
C54 C 0.2630(4) 1.7480(4) 0.4229(3) 0.0361(14) Uani 1 1 d . . .
C55 C 0.3429(4) 1.7663(4) 0.4218(3) 0.0365(14) Uani 1 1 d . . .
H55A H 0.3616 1.7306 0.4305 0.044 Uiso 1 1 calc R . .
C56 C 0.3946(4) 1.8367(4) 0.4080(3) 0.0368(15) Uani 1 1 d . . .
H56A H 0.4500 1.8499 0.4089 0.044 Uiso 1 1 calc R . .
N61 N -0.1795(3) 1.5063(3) 0.4137(3) 0.0372(12) Uani 1 1 d . . .
C62 C -0.1568(4) 1.4501(4) 0.4092(3) 0.0395(15) Uani 1 1 d . . .
H62A H -0.1991 1.3932 0.4003 0.047 Uiso 1 1 calc R . .
C63 C -0.0760(4) 1.4692(4) 0.4167(3) 0.0392(15) Uani 1 1 d . . .
H63A H -0.0630 1.4265 0.4130 0.047 Uiso 1 1 calc R . .
C64 C -0.0139(4) 1.5514(4) 0.4299(3) 0.0364(14) Uani 1 1 d . . .
C65 C -0.0357(4) 1.6125(4) 0.4402(3) 0.0403(15) Uani 1 1 d . . .
H65A H 0.0060 1.6705 0.4534 0.048 Uiso 1 1 calc R . .
C66 C -0.1186(4) 1.5869(4) 0.4311(3) 0.0408(16) Uani 1 1 d . . .
H66A H -0.1334 1.6284 0.4373 0.049 Uiso 1 1 calc R . .
C71 C 0.1678(4) 1.5347(4) 0.4221(3) 0.0325(13) Uani 1 1 d . . .
N72 N 0.2263(3) 1.6109(3) 0.4260(3) 0.0355(12) Uani 1 1 d . . .
H72 H 0.2776 1.6240 0.4262 0.043 Uiso 0.50 1 calc PR . .
C73 C 0.2019(4) 1.6665(4) 0.4295(3) 0.0363(14) Uani 1 1 d . . .
N74 N 0.1265(3) 1.6518(3) 0.4331(3) 0.0347(12) Uani 1 1 d . . .
C75 C 0.0740(4) 1.5752(4) 0.4311(3) 0.0379(15) Uani 1 1 d . . .
N76 N 0.0893(3) 1.5126(3) 0.4250(2) 0.0344(12) Uani 1 1 d . . .
P10 P 0.08483(14) 1.90406(15) 0.35941(12) 0.0619(6) Uani 1 1 d . . .
F11 F -0.0095(3) 1.8383(4) 0.3423(3) 0.118(2) Uani 1 1 d . . .
F12 F 0.0725(4) 1.9325(5) 0.2988(3) 0.119(2) Uani 1 1 d . . .
F13 F 0.0730(4) 1.9721(4) 0.4042(3) 0.107(2) Uani 1 1 d . . .
F14 F 0.1019(4) 1.8385(4) 0.3166(3) 0.106(2) Uani 1 1 d . . .
F15 F 0.1014(4) 1.8773(4) 0.4212(3) 0.0977(18) Uani 1 1 d . . .
F16 F 0.1815(3) 1.9708(4) 0.3774(3) 0.0949(17) Uani 1 1 d . . .
P20 P 0.0000 1.0000 0.0000 0.0723(9) Uani 1 2 d S . .
F21 F 0.0101(5) 0.9871(5) 0.0691(3) 0.140(3) Uani 1 1 d . . .
F22 F 0.0977(4) 1.0586(4) 0.0169(4) 0.134(3) Uani 1 1 d . . .
F23 F -0.0073(4) 1.0797(4) 0.0309(3) 0.1056(19) Uani 1 1 d . . .
P30 P -0.50094(16) 1.66598(16) 0.37808(14) 0.0723(7) Uani 1 1 d . . .
F31 F -0.5885(4) 1.6530(5) 0.3546(6) 0.185(5) Uani 1 1 d . . .
F32 F -0.5419(5) 1.5693(4) 0.3618(5) 0.151(3) Uani 1 1 d . . .
F33 F -0.4871(5) 1.6564(5) 0.3083(4) 0.133(3) Uani 1 1 d . . .
F34 F -0.4664(5) 1.7588(4) 0.3885(4) 0.130(3) Uani 1 1 d . . .
F35 F -0.5173(7) 1.6777(7) 0.4464(4) 0.188(4) Uani 1 1 d . . .
F36 F -0.4161(5) 1.6793(5) 0.4043(5) 0.171(4) Uani 1 1 d . . .
P40 P -0.1616(3) 1.4558(3) -0.0151(3) 0.1589(18) Uani 1 1 d . . .
F41 F -0.2117(11) 1.4843(12) -0.0563(16) 0.485(19) Uani 1 1 d . . .
F42 F -0.2124(11) 1.4589(8) 0.0405(10) 0.371(13) Uani 1 1 d . . .
F43 F -0.0977(10) 1.5538(6) 0.0244(9) 0.335(10) Uani 1 1 d . . .
F44 F -0.1047(12) 1.4319(11) 0.0313(7) 0.312(8) Uani 1 1 d . . .
F45 F -0.0961(8) 1.4637(7) -0.0529(8) 0.256(7) Uani 1 1 d . . .
F46 F -0.2234(4) 1.3610(4) -0.0579(4) 0.140(3) Uani 1 1 d . . .
C81 C 0.0844(7) 1.1525(7) 0.5264(5) 0.108(4) Uiso 1 1 d D . .
H81A H 0.1300 1.2110 0.5488 0.161 Uiso 1 1 calc R . .
H81B H 0.1065 1.1196 0.5047 0.161 Uiso 1 1 calc R . .
H81C H 0.0590 1.1288 0.5584 0.161 Uiso 1 1 calc R . .
C82 C 0.0234(5) 1.1495(5) 0.4790(4) 0.073(2) Uiso 1 1 d D . .
C83 C -0.0511(6) 1.0672(5) 0.4390(5) 0.087(3) Uiso 1 1 d D . .
H83A H -0.0873 1.0751 0.4084 0.130 Uiso 1 1 calc R . .
H83B H -0.0817 1.0404 0.4677 0.130 Uiso 1 1 calc R . .
H83C H -0.0337 1.0315 0.4142 0.130 Uiso 1 1 calc R . .
O84 O 0.0312(5) 1.2132(5) 0.4675(4) 0.118(3) Uiso 1 1 d D . .
C85 C 0.7379(8) 1.8500(7) 0.3613(6) 0.124(4) Uiso 1 1 d D . .
H85A H 0.7358 1.8437 0.3152 0.186 Uiso 1 1 calc R . .
H85B H 0.6959 1.7965 0.3643 0.186 Uiso 1 1 calc R . .
H85C H 0.7937 1.8659 0.3858 0.186 Uiso 1 1 calc R . .
C86 C 0.7207(6) 1.9141(6) 0.3886(5) 0.083(3) Uiso 1 1 d D . .
C87 C 0.7196(8) 1.9346(8) 0.4571(5) 0.129(4) Uiso 1 1 d D . .
H87A H 0.7069 1.9792 0.4678 0.194 Uiso 1 1 calc R . .
H87B H 0.7745 1.9539 0.4857 0.194 Uiso 1 1 calc R . .
H87C H 0.6767 1.8844 0.4636 0.194 Uiso 1 1 calc R . .
O88 O 0.7108(5) 1.9539(5) 0.3558(4) 0.112(2) Uiso 1 1 d D . .
C91 C 0.0641(11) 1.6380(12) 0.2048(11) 0.107(7) Uiso 0.50 1 d PD . .
H91A H 0.0632 1.6202 0.1587 0.161 Uiso 0.50 1 calc PR . .
H91B H 0.1114 1.6411 0.2327 0.161 Uiso 0.50 1 calc PR . .
H91C H 0.0701 1.6934 0.2169 0.161 Uiso 0.50 1 calc PR . .
C92 C -0.0106(9) 1.5798(9) 0.2134(7) 0.063(4) Uiso 0.50 1 d PD . .
C93 C -0.0132(13) 1.6014(13) 0.2780(8) 0.106(7) Uiso 0.50 1 d PD . .
H93A H -0.0661 1.5586 0.2818 0.159 Uiso 0.50 1 calc PR . .
H93B H -0.0088 1.6561 0.2909 0.159 Uiso 0.50 1 calc PR . .
H93C H 0.0336 1.6048 0.3068 0.159 Uiso 0.50 1 calc PR . .
O94 O -0.0758(8) 1.5278(8) 0.1720(6) 0.089(4) Uiso 0.50 1 d PD . .
C95 C 0.2463(9) 1.5089(8) 0.2318(7) 0.145(5) Uiso 1 1 d D . .
H95A H 0.2925 1.5296 0.2122 0.217 Uiso 1 1 calc R . .
H95B H 0.1966 1.4594 0.1989 0.217 Uiso 1 1 calc R . .
H95C H 0.2621 1.4936 0.2690 0.217 Uiso 1 1 calc R . .
C96 C 0.2284(11) 1.5728(10) 0.2542(9) 0.171(6) Uiso 1 1 d D . .
C97 C 0.2733(9) 1.6529(8) 0.2423(7) 0.151(5) Uiso 1 1 d D . .
H97A H 0.3160 1.6535 0.2212 0.226 Uiso 1 1 calc R . .
H97B H 0.3002 1.6994 0.2842 0.226 Uiso 1 1 calc R . .
H97C H 0.2337 1.6592 0.2137 0.226 Uiso 1 1 calc R . .
O98 O 0.1683(8) 1.5601(7) 0.2828(6) 0.188(5) Uiso 1 1 d D . .
C101 C 0.0324(16) 1.3967(13) 0.1362(12) 0.130(9) Uiso 0.50 1 d PD . .
H10D H 0.0192 1.3770 0.0883 0.195 Uiso 0.50 1 calc PR . .
H10E H 0.0903 1.4442 0.1551 0.195 Uiso 0.50 1 calc PR . .
H10F H -0.0056 1.4148 0.1491 0.195 Uiso 0.50 1 calc PR . .
C102 C 0.0227(12) 1.3317(11) 0.1593(8) 0.078(5) Uiso 0.50 1 d PD . .
C103 C 0.0379(14) 1.3444(13) 0.2275(8) 0.101(7) Uiso 0.50 1 d PD . .
H10G H 0.0273 1.2922 0.2347 0.151 Uiso 0.50 1 calc PR . .
H10H H 0.0006 1.3608 0.2444 0.151 Uiso 0.50 1 calc PR . .
H10I H 0.0962 1.3891 0.2504 0.151 Uiso 0.50 1 calc PR . .
O104 O 0.0096(13) 1.2645(11) 0.1226(9) 0.162(7) Uiso 0.50 1 d PD . .
C105 C 0.1433(9) 1.7741(10) 0.6514(7) 0.160(6) Uiso 1 1 d D . .
H10J H 0.1415 1.7330 0.6718 0.241 Uiso 1 1 calc R . .
H10K H 0.0865 1.7548 0.6265 0.241 Uiso 1 1 calc R . .
H10L H 0.1665 1.8286 0.6856 0.241 Uiso 1 1 calc R . .
C106 C 0.1921(9) 1.7821(9) 0.6104(7) 0.135(5) Uiso 1 1 d D . .
C107 C 0.2063(7) 1.8399(7) 0.5734(5) 0.101(3) Uiso 1 1 d D . .
H10M H 0.2433 1.8374 0.5468 0.152 Uiso 1 1 calc R . .
H10N H 0.2323 1.8974 0.6040 0.152 Uiso 1 1 calc R . .
H10O H 0.1527 1.8238 0.5446 0.152 Uiso 1 1 calc R . .
O108 O 0.2290(7) 1.7439(7) 0.6041(6) 0.172(4) Uiso 1 1 d D . .

loop_
_atom_site_aniso_label
_atom_site_aniso_U_11
_atom_site_aniso_U_22
_atom_site_aniso_U_33
_atom_site_aniso_U_23
_atom_site_aniso_U_13
_atom_site_aniso_U_12
Pt1 0.04099(15) 0.03649(14) 0.03125(14) 0.01685(11) 0.01383(11) 0.02567(12)
C11 0.058(4) 0.040(4) 0.057(5) 0.024(4) 0.023(4) 0.036(4)
C12 0.062(5) 0.042(4) 0.047(4) 0.025(3) 0.026(4) 0.041(4)
C13 0.059(5) 0.040(4) 0.040(4) 0.014(3) 0.014(4) 0.034(4)
C14 0.050(4) 0.035(3) 0.054(5) 0.017(3) 0.019(4) 0.029(3)
C15 0.051(4) 0.038(4) 0.052(5) 0.016(3) 0.021(4) 0.030(3)
C16 0.059(5) 0.045(4) 0.046(4) 0.017(3) 0.016(4) 0.036(4)
C17 0.061(5) 0.038(4) 0.052(5) 0.017(3) 0.022(4) 0.036(4)
C18 0.057(5) 0.048(4) 0.048(5) 0.019(4) 0.021(4) 0.032(4)
O19 0.058(4) 0.083(4) 0.051(3) 0.022(3) 0.023(3) 0.037(3)
O20 0.071(4) 0.087(4) 0.046(4) 0.014(3) 0.016(3) 0.044(3)
N1A 0.040(3) 0.033(3) 0.025(3) 0.011(2) 0.010(2) 0.023(2)
C2A 0.038(4) 0.044(4) 0.031(4) 0.016(3) 0.011(3) 0.024(3)
C3A 0.042(4) 0.043(4) 0.044(4) 0.023(3) 0.016(3) 0.021(3)
C4A 0.046(4) 0.040(4) 0.031(4) 0.015(3) 0.004(3) 0.022(3)
C5A 0.046(4) 0.041(4) 0.037(4) 0.019(3) 0.012(3) 0.027(3)
C6A 0.036(3) 0.027(3) 0.034(4) 0.007(3) 0.009(3) 0.018(3)
C7A 0.040(4) 0.031(3) 0.035(4) 0.011(3) 0.012(3) 0.017(3)
C8A 0.038(4) 0.041(4) 0.042(4) 0.004(3) 0.002(3) 0.013(3)
C9A 0.048(5) 0.047(4) 0.057(5) 0.007(4) 0.009(4) 0.016(4)
C10A 0.053(5) 0.045(4) 0.066(6) 0.024(4) 0.025(5) 0.010(4)
C11A 0.053(5) 0.042(4) 0.057(5) 0.023(4) 0.024(4) 0.020(4)
N12A 0.045(3) 0.034(3) 0.035(3) 0.014(2) 0.018(3) 0.020(3)
C13A 0.056(5) 0.047(4) 0.033(4) 0.021(3) 0.008(3) 0.021(4)
C14A 0.097(7) 0.067(5) 0.041(5) 0.025(4) 0.024(5) 0.040(5)
C15A 0.091(6) 0.051(4) 0.045(5) 0.027(4) 0.018(5) 0.033(5)
C16A 0.063(6) 0.119(8) 0.054(6) 0.055(6) 0.001(5) 0.026(6)
C17A 0.040(5) 0.084(7) 0.065(6) 0.005(5) 0.001(4) 0.014(5)
C21A 0.052(4) 0.058(4) 0.035(4) 0.021(3) 0.016(3) 0.029(4)
C22A 0.048(4) 0.049(4) 0.036(4) 0.021(3) 0.014(3) 0.032(4)
Pt2 0.04009(15) 0.03494(14) 0.03369(14) 0.01175(11) 0.01249(11) 0.02340(12)
C21 0.049(4) 0.033(3) 0.044(4) 0.016(3) 0.018(4) 0.018(3)
C22 0.058(5) 0.045(4) 0.051(5) 0.025(4) 0.027(4) 0.026(4)
C23 0.062(5) 0.083(6) 0.048(5) 0.030(4) 0.030(4) 0.043(5)
C24 0.053(5) 0.089(6) 0.060(6) 0.031(5) 0.019(5) 0.038(5)
C25 0.063(5) 0.058(5) 0.043(4) 0.025(4) 0.028(4) 0.035(4)
C26 0.056(5) 0.047(4) 0.044(4) 0.021(4) 0.017(4) 0.026(4)
C27 0.058(5) 0.051(4) 0.047(4) 0.023(4) 0.017(4) 0.037(4)
C28 0.056(5) 0.061(5) 0.044(5) 0.015(4) 0.017(4) 0.028(4)
O29 0.068(4) 0.108(5) 0.049(3) 0.028(3) 0.028(3) 0.057(4)
O30 0.078(4) 0.095(4) 0.045(3) 0.027(3) 0.026(3) 0.049(4)
N1B 0.043(3) 0.043(3) 0.037(3) 0.020(3) 0.018(3) 0.030(3)
C2B 0.056(4) 0.042(4) 0.046(4) 0.024(3) 0.025(4) 0.034(4)
C3B 0.042(4) 0.044(4) 0.058(5) 0.029(4) 0.020(4) 0.029(3)
C4B 0.031(3) 0.042(4) 0.051(4) 0.023(3) 0.013(3) 0.016(3)
C5B 0.046(4) 0.044(4) 0.049(4) 0.017(3) 0.013(4) 0.030(3)
C6B 0.037(4) 0.035(3) 0.037(4) 0.013(3) 0.011(3) 0.019(3)
C7B 0.040(4) 0.034(3) 0.045(4) 0.015(3) 0.015(3) 0.024(3)
C8B 0.044(4) 0.039(4) 0.056(5) 0.011(3) 0.014(4) 0.026(3)
C9B 0.050(4) 0.033(4) 0.056(5) 0.016(3) 0.021(4) 0.023(3)
C10B 0.059(5) 0.068(5) 0.058(5) 0.027(4) 0.028(4) 0.051(4)
C11B 0.050(4) 0.066(5) 0.039(4) 0.008(4) 0.004(3) 0.042(4)
N12B 0.037(3) 0.039(3) 0.042(3) 0.015(3) 0.012(3) 0.027(3)
C13B 0.049(4) 0.049(4) 0.061(5) 0.008(4) -0.011(4) 0.026(4)
C14B 0.110(8) 0.120(9) 0.039(5) 0.009(6) 0.005(6) 0.070(8)
C15B 0.055(5) 0.106(8) 0.080(7) 0.023(6) -0.015(5) 0.044(6)
C16B 0.122(10) 0.052(6) 0.195(15) 0.000(8) -0.081(10) 0.023(7)
C17B 0.058(5) 0.047(4) 0.071(6) 0.010(4) 0.023(4) 0.037(4)
C18B 0.118(8) 0.073(6) 0.057(6) 0.000(5) 0.022(6) 0.065(6)
C19B 0.062(6) 0.078(6) 0.114(9) -0.022(6) 0.036(6) 0.031(5)
C20B 0.088(7) 0.035(4) 0.094(7) 0.007(4) 0.033(6) 0.030(4)
C21B 0.049(4) 0.040(4) 0.034(4) -0.001(3) 0.006(3) 0.021(3)
C22B 0.072(5) 0.047(4) 0.041(4) 0.010(3) 0.020(4) 0.041(4)
Pt3 0.03356(14) 0.04874(15) 0.03046(14) 0.01769(12) 0.01053(11) 0.02558(12)
C31 0.032(4) 0.066(5) 0.037(4) 0.021(4) 0.007(3) 0.022(4)
C32 0.030(3) 0.056(4) 0.036(4) 0.019(3) 0.007(3) 0.022(3)
C33 0.053(4) 0.061(4) 0.034(4) 0.012(3) 0.011(3) 0.041(4)
C34 0.056(4) 0.048(4) 0.038(4) 0.015(3) 0.007(3) 0.037(4)
C35 0.045(4) 0.055(4) 0.030(4) 0.018(3) 0.011(3) 0.034(4)
C36 0.043(4) 0.048(4) 0.031(4) 0.011(3) 0.004(3) 0.031(3)
C37 0.029(3) 0.048(4) 0.044(4) 0.015(3) 0.005(3) 0.022(3)
C38 0.053(4) 0.055(4) 0.032(4) 0.007(3) 0.005(3) 0.037(4)
O39 0.101(4) 0.057(3) 0.039(3) 0.019(3) 0.016(3) 0.058(3)
O40 0.111(5) 0.067(3) 0.037(3) 0.023(3) 0.023(3) 0.063(4)
N1C 0.034(3) 0.038(3) 0.038(3) 0.016(3) 0.010(3) 0.020(3)
C2C 0.056(5) 0.049(4) 0.055(5) 0.021(4) 0.013(4) 0.035(4)
C3C 0.074(5) 0.047(4) 0.066(6) 0.027(4) 0.022(5) 0.040(4)
C4C 0.045(4) 0.057(4) 0.049(5) 0.028(4) 0.014(4) 0.027(4)
C5C 0.044(4) 0.048(4) 0.046(4) 0.026(3) 0.017(3) 0.027(3)
C6C 0.033(3) 0.036(3) 0.036(4) 0.019(3) 0.009(3) 0.018(3)
C7C 0.026(3) 0.042(3) 0.035(4) 0.017(3) 0.011(3) 0.016(3)
C8C 0.040(4) 0.047(4) 0.033(4) 0.020(3) 0.017(3) 0.022(3)
C9C 0.050(4) 0.052(4) 0.038(4) 0.014(3) 0.014(4) 0.029(4)
C10C 0.052(4) 0.033(3) 0.055(5) 0.022(3) 0.019(4) 0.024(3)
C11C 0.042(4) 0.040(4) 0.041(4) 0.021(3) 0.011(3) 0.019(3)
N12C 0.037(3) 0.042(3) 0.034(3) 0.017(3) 0.014(2) 0.025(3)
C13C 0.067(5) 0.060(5) 0.063(6) 0.039(5) 0.023(5) 0.033(5)
C14C 0.225(15) 0.098(8) 0.126(11) 0.083(8) 0.063(11) 0.102(10)
C15C 0.104(9) 0.127(10) 0.119(10) 0.092(9) 0.049(8) 0.042(8)
C16C 0.121(10) 0.098(8) 0.086(8) 0.065(7) -0.015(7) 0.013(7)
C17C 0.074(6) 0.051(5) 0.053(5) 0.016(4) 0.024(5) 0.031(4)
C21C 0.041(4) 0.059(4) 0.046(4) 0.029(4) 0.021(3) 0.025(4)
C22C 0.066(5) 0.079(5) 0.039(4) 0.024(4) 0.024(4) 0.056(5)
N41 0.041(3) 0.035(3) 0.038(3) 0.020(2) 0.017(3) 0.026(3)
C42 0.027(3) 0.038(3) 0.040(4) 0.014(3) 0.010(3) 0.023(3)
C43 0.037(4) 0.034(3) 0.040(4) 0.017(3) 0.015(3) 0.016(3)
C44 0.033(3) 0.048(4) 0.029(3) 0.015(3) 0.012(3) 0.027(3)
C45 0.032(3) 0.037(3) 0.046(4) 0.018(3) 0.015(3) 0.024(3)
C46 0.036(3) 0.031(3) 0.039(4) 0.017(3) 0.016(3) 0.016(3)
N51 0.041(3) 0.029(3) 0.041(3) 0.013(2) 0.013(3) 0.020(3)
C52 0.042(4) 0.045(4) 0.047(4) 0.024(3) 0.021(3) 0.030(3)
C53 0.045(4) 0.048(4) 0.049(4) 0.024(3) 0.018(3) 0.033(4)
C54 0.035(3) 0.033(3) 0.044(4) 0.009(3) 0.009(3) 0.022(3)
C55 0.043(4) 0.035(3) 0.037(4) 0.010(3) 0.009(3) 0.027(3)
C56 0.042(4) 0.041(4) 0.039(4) 0.014(3) 0.014(3) 0.030(3)
N61 0.030(3) 0.050(3) 0.040(3) 0.020(3) 0.011(3) 0.025(3)
C62 0.033(3) 0.050(4) 0.042(4) 0.024(3) 0.013(3) 0.022(3)
C63 0.038(4) 0.047(4) 0.047(4) 0.022(3) 0.013(3) 0.030(3)
C64 0.039(4) 0.047(4) 0.040(4) 0.020(3) 0.015(3) 0.031(3)
C65 0.037(4) 0.038(4) 0.044(4) 0.005(3) 0.007(3) 0.022(3)
C66 0.036(4) 0.040(4) 0.050(4) 0.012(3) 0.009(3) 0.024(3)
C71 0.032(3) 0.041(4) 0.027(3) 0.012(3) 0.008(3) 0.021(3)
N72 0.036(3) 0.036(3) 0.049(3) 0.020(3) 0.019(3) 0.025(3)
C73 0.033(3) 0.036(3) 0.032(4) 0.004(3) 0.003(3) 0.016(3)
N74 0.038(3) 0.039(3) 0.037(3) 0.015(2) 0.013(3) 0.026(3)
C75 0.041(4) 0.040(4) 0.031(4) 0.006(3) 0.007(3) 0.025(3)
N76 0.032(3) 0.049(3) 0.035(3) 0.020(3) 0.016(2) 0.027(3)
P10 0.0655(14) 0.0740(14) 0.0653(15) 0.0316(13) 0.0346(13) 0.0430(13)
F11 0.059(3) 0.142(5) 0.109(5) 0.032(4) 0.028(4) 0.021(4)
F12 0.151(6) 0.190(7) 0.107(5) 0.097(5) 0.068(5) 0.128(6)
F13 0.132(5) 0.099(4) 0.128(5) 0.030(4) 0.077(5) 0.081(4)
F14 0.126(5) 0.104(4) 0.109(5) 0.030(4) 0.065(4) 0.070(4)
F15 0.124(5) 0.113(4) 0.081(4) 0.052(4) 0.042(4) 0.069(4)
F16 0.070(4) 0.107(4) 0.097(4) 0.026(4) 0.043(3) 0.038(3)
P20 0.060(2) 0.071(2) 0.070(2) 0.0212(19) 0.0121(18) 0.0255(18)
F21 0.204(8) 0.179(7) 0.093(5) 0.071(5) 0.050(5) 0.128(7)
F22 0.060(4) 0.103(5) 0.177(7) 0.028(5) 0.014(4) 0.011(3)
F23 0.121(5) 0.086(4) 0.104(5) 0.014(4) 0.021(4) 0.061(4)
P30 0.0705(16) 0.0709(16) 0.090(2) 0.0306(14) 0.0303(15) 0.0442(14)
F31 0.081(5) 0.115(5) 0.346(14) 0.026(7) 0.079(7) 0.060(4)
F32 0.153(6) 0.077(4) 0.269(10) 0.079(5) 0.133(7) 0.065(4)
F33 0.202(8) 0.162(6) 0.125(6) 0.078(5) 0.094(6) 0.136(6)
F34 0.148(6) 0.099(5) 0.173(7) 0.059(5) 0.054(6) 0.080(5)
F35 0.316(13) 0.250(10) 0.110(7) 0.092(7) 0.116(8) 0.203(10)
F36 0.102(5) 0.169(7) 0.233(10) 0.084(7) -0.026(6) 0.075(5)
P40 0.114(3) 0.148(4) 0.190(5) 0.081(4) 0.029(4) 0.042(3)
F41 0.211(16) 0.31(2) 0.97(6) 0.34(3) 0.05(3) 0.138(17)
F42 0.37(2) 0.167(10) 0.48(3) 0.003(14) 0.31(2) 0.070(12)
F43 0.308(18) 0.096(7) 0.41(2) -0.002(10) 0.144(17) -0.005(9)
F44 0.46(2) 0.38(2) 0.256(15) 0.180(16) 0.100(17) 0.30(2)
F45 0.245(12) 0.214(11) 0.383(19) 0.124(12) 0.211(14) 0.133(10)
F46 0.103(5) 0.076(4) 0.171(8) -0.008(4) -0.023(5) 0.031(4)

loop_
_atom_type_symbol
_atom_type_description
_atom_type_scat_dispersion_real
_atom_type_scat_dispersion_imag
_atom_type_scat_source
C C 0.0033 0.0016 'International Tables Vol C Tables 4.2.6.8 and 6.1.1.4'
H H 0.0000 0.0000 'International Tables Vol C Tables 4.2.6.8 and 6.1.1.4'
N N 0.0061 0.0033 'International Tables Vol C Tables 4.2.6.8 and 6.1.1.4'
O O 0.0106 0.0060 'International Tables Vol C Tables 4.2.6.8 and 6.1.1.4'
F F 0.0171 0.0103 'International Tables Vol C Tables 4.2.6.8 and 6.1.1.4'
P P 0.1023 0.0942 'International Tables Vol C Tables 4.2.6.8 and 6.1.1.4'
Pt Pt -1.7033 8.3905 'International Tables Vol C Tables 4.2.6.8 and 6.1.1.4'

loop_
_geom_angle_atom_site_label_1
_geom_angle_atom_site_label_2
_geom_angle_atom_site_label_3
_geom_angle
_geom_angle_site_symmetry_1
_geom_angle_site_symmetry_3
C22A Pt1 C21A 85.5(3) . .
C22A Pt1 C11 89.4(3) . .
C21A Pt1 C11 85.9(3) . .
C22A Pt1 N12A 176.0(2) . .
C21A Pt1 N12A 98.4(2) . .
C11 Pt1 N12A 90.1(2) . .
C22A Pt1 N1A 100.2(2) . .
C21A Pt1 N1A 174.0(2) . .
C11 Pt1 N1A 96.0(2) . .
N12A Pt1 N1A 75.89(19) . .
C22A Pt1 N41 91.6(2) . .
C21A Pt1 N41 92.9(2) . .
C11 Pt1 N41 178.3(2) . .
N12A Pt1 N41 88.98(19) . .
N1A Pt1 N41 85.18(17) . .
C12 C11 Pt1 113.0(4) . .
C13 C12 C17 116.9(6) . .
C13 C12 C11 121.9(7) . .
C17 C12 C11 121.1(6) . .
C14 C13 C12 121.1(7) . .
C15 C14 C13 121.3(6) . .
C14 C15 C16 119.6(6) . .
C14 C15 C18 120.6(6) . .
C16 C15 C18 119.8(7) . .
C17 C16 C15 118.6(7) . .
C16 C17 C12 122.4(7) . .
O19 C18 O20 122.3(7) . .
O19 C18 C15 120.5(7) . .
O20 C18 C15 117.1(7) . .
C6A N1A C2A 117.6(5) . .
C6A N1A Pt1 116.9(4) . .
C2A N1A Pt1 125.5(4) . .
N1A C2A C3A 122.7(6) . .
C4A C3A C2A 119.7(6) . .
C3A C4A C5A 117.9(6) . .
C3A C4A C13A 120.2(6) . .
C5A C4A C13A 121.9(6) . .
C6A C5A C4A 119.0(6) . .
N1A C6A C5A 123.1(6) . .
N1A C6A C7A 114.7(5) . .
C5A C6A C7A 122.1(6) . .
N12A C7A C8A 122.5(6) . .
N12A C7A C6A 114.6(6) . .
C8A C7A C6A 122.9(6) . .
C7A C8A C9A 120.7(7) . .
C8A C9A C10A 115.1(7) . .
C8A C9A C17A 122.2(8) . .
C10A C9A C17A 122.6(7) . .
C11A C10A C9A 121.6(7) . .
N12A C11A C10A 122.8(7) . .
C11A N12A C7A 117.0(6) . .
C11A N12A Pt1 125.7(5) . .
C7A N12A Pt1 117.2(4) . .
C16A C13A C4A 112.6(6) . .
C16A C13A C15A 111.4(6) . .
C4A C13A C15A 109.8(6) . .
C16A C13A C14A 108.3(7) . .
C4A C13A C14A 106.7(5) . .
C15A C13A C14A 107.8(6) . .
C18A C17A C19A 127.8(15) . .
C18A C17A C9A 117.5(13) . .
C19A C17A C9A 110.8(10) . .
C18A C17A C20A 70.5(13) . .
C19A C17A C20A 110.7(11) . .
C9A C17A C20A 109.9(10) . .
C18A C17A C20A 117.9(18) . .
C19A C17A C20A 54.0(13) . .
C9A C17A C20A 112.6(14) . .
C20A C17A C20A 59.4(13) . .
C18A C17A C18A 34.1(13) . .
C19A C17A C18A 117.4(14) . .
C9A C17A C18A 103.1(11) . .
C20A C17A C18A 104.5(14) . .
C20A C17A C18A 144.0(17) . .
C18A C17A C19A 107.0(14) . .
C19A C17A C19A 35.2(9) . .
C9A C17A C19A 109.3(9) . .
C20A C17A C19A 136.2(11) . .
C20A C17A C19A 87.9(14) . .
C18A C17A C19A 84.7(12) . .
C21B Pt2 C22B 86.2(3) . .
C21B Pt2 C21 89.4(3) . .
C22B Pt2 C21 86.2(3) . .
C21B Pt2 N12B 98.0(2) . .
C22B Pt2 N12B 175.8(3) . .
C21 Pt2 N12B 94.6(2) . .
C21B Pt2 N1B 173.9(2) . .
C22B Pt2 N1B 99.9(2) . .
C21 Pt2 N1B 89.9(2) . .
N12B Pt2 N1B 76.04(19) . .
C21B Pt2 N51 92.3(2) . .
C22B Pt2 N51 91.9(2) . .
C21 Pt2 N51 177.4(2) . .
N12B Pt2 N51 87.20(18) . .
N1B Pt2 N51 88.65(19) . .
C22 C21 Pt2 114.0(4) . .
C23 C22 C27 117.3(7) . .
C23 C22 C21 121.0(7) . .
C27 C22 C21 121.7(6) . .
C24 C23 C22 121.1(8) . .
C23 C24 C25 121.5(7) . .
C24 C25 C26 118.2(7) . .
C24 C25 C28 120.2(7) . .
C26 C25 C28 121.6(7) . .
C27 C26 C25 120.0(7) . .
C26 C27 C22 122.0(6) . .
O29 C28 O30 122.9(7) . .
O29 C28 C25 122.0(7) . .
O30 C28 C25 115.0(7) . .
C2B N1B C6B 118.0(6) . .
C2B N1B Pt2 126.4(5) . .
C6B N1B Pt2 115.5(4) . .
N1B C2B C3B 123.4(6) . .
C2B C3B C4B 119.9(6) . .
C3B C4B C5B 116.2(6) . .
C3B C4B C13B 122.0(6) . .
C5B C4B C13B 121.8(6) . .
C6B C5B C4B 120.6(6) . .
N1B C6B C5B 121.9(6) . .
N1B C6B C7B 115.3(6) . .
C5B C6B C7B 122.8(6) . .
N12B C7B C8B 121.2(6) . .
N12B C7B C6B 115.6(5) . .
C8B C7B C6B 123.2(6) . .
C7B C8B C9B 120.6(7) . .
C10B C9B C8B 117.0(6) . .
C10B C9B C17B 121.1(6) . .
C8B C9B C17B 121.8(7) . .
C9B C10B C11B 119.8(6) . .
N12B C11B C10B 122.6(7) . .
C7B N12B C11B 118.4(5) . .
C7B N12B Pt2 116.9(4) . .
C11B N12B Pt2 124.5(5) . .
C16B C13B C15B 107.4(8) . .
C16B C13B C4B 109.1(7) . .
C15B C13B C4B 112.1(7) . .
C16B C13B C14B 114.4(9) . .
C15B C13B C14B 106.3(7) . .
C4B C13B C14B 107.6(6) . .
C19B C17B C20B 111.2(7) . .
C19B C17B C18B 110.3(8) . .
C20B C17B C18B 108.0(7) . .
C19B C17B C9B 109.7(7) . .
C20B C17B C9B 107.3(6) . .
C18B C17B C9B 110.3(6) . .
C22C Pt3 C21C 86.7(3) . .
C22C Pt3 C31 89.6(3) . .
C21C Pt3 C31 85.9(3) . .
C22C Pt3 N12C 174.4(2) . .
C21C Pt3 N12C 98.9(2) . .
C31 Pt3 N12C 90.2(2) . .
C22C Pt3 N1C 97.5(2) . .
C21C Pt3 N1C 175.8(2) . .
C31 Pt3 N1C 95.0(2) . .
N12C Pt3 N1C 76.94(19) . .
C22C Pt3 N61 93.6(2) . .
C21C Pt3 N61 92.9(2) . .
C31 Pt3 N61 176.5(2) . .
N12C Pt3 N61 86.73(19) . .
N1C Pt3 N61 86.02(19) . .
C32 C31 Pt3 113.8(4) . .
C33 C32 C37 118.0(6) . .
C33 C32 C31 122.1(6) . .
C37 C32 C31 119.9(6) . .
C32 C33 C34 122.1(6) . .
C35 C34 C33 119.4(6) . .
C34 C35 C36 120.3(6) . .
C34 C35 C38 119.1(6) . .
C36 C35 C38 120.5(6) . .
C37 C36 C35 119.0(6) . .
C36 C37 C32 121.2(6) . .
O39 C38 O40 122.9(6) . .
O39 C38 C35 121.7(6) . .
O40 C38 C35 115.4(6) . .
C2C N1C C6C 118.2(6) . .
C2C N1C Pt3 126.2(5) . .
C6C N1C Pt3 115.4(4) . .
N1C C2C C3C 123.7(7) . .
C2C C3C C4C 119.7(7) . .
C3C C4C C5C 117.1(6) . .
C3C C4C C13C 123.0(7) . .
C5C C4C C13C 119.9(7) . .
C6C C5C C4C 119.8(6) . .
N1C C6C C5C 121.5(6) . .
N1C C6C C7C 115.9(5) . .
C5C C6C C7C 122.5(6) . .
N12C C7C C8C 120.1(5) . .
N12C C7C C6C 116.7(5) . .
C8C C7C C6C 123.2(5) . .
C9C C8C C7C 121.1(6) . .
C8C C9C C10C 116.7(6) . .
C8C C9C C17C 120.2(6) . .
C10C C9C C17C 123.1(6) . .
C11C C10C C9C 121.5(6) . .
C10C C11C N12C 122.2(6) . .
C11C N12C C7C 118.4(5) . .
C11C N12C Pt3 126.8(4) . .
C7C N12C Pt3 114.9(4) . .
C16C C13C C15C 107.9(9) . .
C16C C13C C14C 109.3(8) . .
C15C C13C C14C 108.9(8) . .
C16C C13C C4C 108.9(7) . .
C15C C13C C4C 110.2(7) . .
C14C C13C C4C 111.6(7) . .
C20C C17C C19C 110.7(18) . .
C20C C17C C9C 112.8(14) . .
C19C C17C C9C 109.9(13) . .
C20C C17C C18C 119(3) . .
C19C C17C C18C 98(3) . .
C9C C17C C18C 106(2) . .
C20C C17C C19C 63.5(14) . .
C19C C17C C19C 52.6(13) . .
C9C C17C C19C 108.2(8) . .
C18C C17C C19C 141(3) . .
C20C C17C C20C 53.0(14) . .
C19C C17C C20C 137.4(14) . .
C9C C17C C20C 112.6(8) . .
C18C C17C C20C 69(2) . .
C19C C17C C20C 113.3(9) . .
C20C C17C C18C 138.4(15) . .
C19C C17C C18C 59.9(14) . .
C9C C17C C18C 108.1(8) . .
C18C C17C C18C 39(2) . .
C19C C17C C18C 110.4(10) . .
C20C C17C C18C 104.1(9) . .
C42 N41 C46 116.8(5) . .
C42 N41 Pt1 121.5(4) . .
C46 N41 Pt1 121.6(4) . .
N41 C42 C43 124.0(5) . .
C42 C43 C44 118.3(6) . .
C45 C44 C43 117.9(5) . .
C45 C44 C71 123.0(5) . .
C43 C44 C71 119.0(5) . .
C46 C45 C44 119.8(5) . .
N41 C46 C45 123.2(5) . .
C52 N51 C56 117.1(5) . .
C52 N51 Pt2 121.4(4) . .
C56 N51 Pt2 121.2(4) . .
N51 C52 C53 124.1(5) . .
C52 C53 C54 118.1(6) . .
C55 C54 C53 118.7(6) . .
C55 C54 C73 120.2(5) . .
C53 C54 C73 120.8(5) . .
C56 C55 C54 119.3(5) . .
N51 C56 C55 122.5(6) . .
C62 N61 C66 117.2(5) . .
C62 N61 Pt3 118.5(4) . .
C66 N61 Pt3 122.3(4) . .
N61 C62 C63 123.9(6) . .
C62 C63 C64 118.8(6) . .
C63 C64 C65 118.0(6) . .
C63 C64 C75 121.6(5) . .
C65 C64 C75 120.4(6) . .
C66 C65 C64 118.5(6) . .
N61 C66 C65 123.2(6) . .
N72 C71 N76 124.5(5) . .
N72 C71 C44 117.5(5) . .
N76 C71 C44 118.0(5) . .
C71 N72 C73 115.4(5) . .
N74 C73 N72 125.1(6) . .
N74 C73 C54 119.1(5) . .
N72 C73 C54 115.6(5) . .
C75 N74 C73 114.7(5) . .
N74 C75 N76 126.3(6) . .
N74 C75 C64 118.2(5) . .
N76 C75 C64 115.4(5) . .
C75 N76 C71 114.0(5) . .
F11 P10 F13 90.5(4) . .
F11 P10 F12 92.9(4) . .
F13 P10 F12 91.5(3) . .
F11 P10 F14 92.4(4) . .
F13 P10 F14 176.9(4) . .
F12 P10 F14 89.6(3) . .
F11 P10 F16 179.4(4) . .
F13 P10 F16 89.7(3) . .
F12 P10 F16 87.6(4) . .
F14 P10 F16 87.4(3) . .
F11 P10 F15 89.5(4) . .
F13 P10 F15 89.0(3) . .
F12 P10 F15 177.6(4) . .
F14 P10 F15 89.8(3) . .
F16 P10 F15 90.0(3) . .
F22 P20 F22 180.000(1) 2_575 .
F22 P20 F21 90.3(4) 2_575 2_575
F22 P20 F21 89.7(4) . 2_575
F22 P20 F21 89.7(4) 2_575 .
F22 P20 F21 90.3(4) . .
F21 P20 F21 180.0(6) 2_575 .
F22 P20 F23 89.5(3) 2_575 .
F22 P20 F23 90.5(3) . .
F21 P20 F23 89.5(3) 2_575 .
F21 P20 F23 90.5(3) . .
F22 P20 F23 90.5(3) 2_575 2_575
F22 P20 F23 89.5(3) . 2_575
F21 P20 F23 90.5(3) 2_575 2_575
F21 P20 F23 89.5(3) . 2_575
F23 P20 F23 180.000(1) . 2_575
F36 P30 F34 93.7(5) . .
F36 P30 F31 177.2(6) . .
F34 P30 F31 86.4(4) . .
F36 P30 F35 93.4(6) . .
F34 P30 F35 90.4(5) . .
F31 P30 F35 83.8(5) . .
F36 P30 F32 90.4(4) . .
F34 P30 F32 175.0(5) . .
F31 P30 F32 89.7(4) . .
F35 P30 F32 92.4(5) . .
F36 P30 F33 89.2(5) . .
F34 P30 F33 87.8(4) . .
F31 P30 F33 93.6(5) . .
F35 P30 F33 176.9(4) . .
F32 P30 F33 89.3(4) . .
F45 P40 F46 92.2(7) . .
F45 P40 F41 99.9(12) . .
F46 P40 F41 91.8(9) . .
F45 P40 F43 85.4(7) . .
F46 P40 F43 176.5(8) . .
F41 P40 F43 86.1(10) . .
F45 P40 F42 166.6(11) . .
F46 P40 F42 97.1(6) . .
F41 P40 F42 89.5(12) . .
F43 P40 F42 85.8(8) . .
F45 P40 F44 80.0(8) . .
F46 P40 F44 91.7(7) . .
F41 P40 F44 176.5(11) . .
F43 P40 F44 90.3(10) . .
F42 P40 F44 90.0(11) . .
O84 C82 C81 123.1(9) . .
O84 C82 C83 118.1(9) . .
C81 C82 C83 118.8(9) . .
O88 C86 C85 120.1(10) . .
O88 C86 C87 120.0(9) . .
C85 C86 C87 119.8(10) . .
O94 C92 C93 117.3(15) . .
O94 C92 C91 128.0(16) . .
C93 C92 C91 112.3(15) . .
O98 C96 C95 121.0(13) . .
O98 C96 C97 118.6(13) . .
C95 C96 C97 120.3(13) . .
O104 C102 C101 121.8(17) . .
O104 C102 C103 117.3(15) . .
C101 C102 C103 120.5(16) . .
O108 C106 C105 122.0(13) . .
O108 C106 C107 116.6(12) . .
C105 C106 C107 121.3(12) . .

loop_
_geom_bond_atom_site_label_1
_geom_bond_atom_site_label_2
_geom_bond_distance
_geom_bond_site_symmetry_2
Pt1 C22A 2.063(7) .
Pt1 C21A 2.071(6) .
Pt1 C11 2.080(6) .
Pt1 N12A 2.129(6) .
Pt1 N1A 2.168(5) .
Pt1 N41 2.177(4) .
C11 C12 1.484(9) .
C12 C13 1.388(9) .
C12 C17 1.416(10) .
C13 C14 1.383(9) .
C14 C15 1.380(9) .
C15 C16 1.399(9) .
C15 C18 1.466(9) .
C16 C17 1.391(9) .
C18 O19 1.237(8) .
C18 O20 1.264(9) .
N1A C6A 1.328(7) .
N1A C2A 1.339(8) .
C2A C3A 1.375(8) .
C3A C4A 1.373(9) .
C4A C5A 1.383(9) .
C4A C13A 1.540(9) .
C5A C6A 1.383(8) .
C6A C7A 1.525(8) .
C7A N12A 1.349(8) .
C7A C8A 1.371(9) .
C8A C9A 1.388(10) .
C9A C10A 1.396(11) .
C9A C17A 1.554(11) .
C10A C11A 1.345(10) .
C11A N12A 1.340(8) .
C13A C16A 1.527(10) .
C13A C15A 1.547(10) .
C13A C14A 1.563(10) .
C17A C18A 1.41(3) .
C17A C19A 1.412(19) .
C17A C20A 1.556(18) .
C17A C20A 1.59(3) .
C17A C18A 1.61(3) .
C17A C19A 1.721(19) .
Pt2 C21B 2.055(7) .
Pt2 C22B 2.062(6) .
Pt2 C21 2.074(6) .
Pt2 N12B 2.147(5) .
Pt2 N1B 2.148(5) .
Pt2 N51 2.160(5) .
C21 C22 1.488(9) .
C22 C23 1.398(10) .
C22 C27 1.406(10) .
C23 C24 1.370(10) .
C24 C25 1.399(10) .
C25 C26 1.402(9) .
C25 C28 1.481(10) .
C26 C27 1.378(9) .
C28 O29 1.230(8) .
C28 O30 1.292(9) .
N1B C2B 1.321(7) .
N1B C6B 1.359(8) .
C2B C3B 1.381(9) .
C3B C4B 1.394(9) .
C4B C5B 1.401(8) .
C4B C13B 1.538(10) .
C5B C6B 1.375(9) .
C6B C7B 1.493(8) .
C7B N12B 1.317(8) .
C7B C8B 1.389(9) .
C8B C9B 1.405(9) .
C9B C10B 1.353(10) .
C9B C17B 1.537(9) .
C10B C11B 1.385(9) .
C11B N12B 1.355(7) .
C13B C16B 1.517(12) .
C13B C15B 1.531(11) .
C13B C14B 1.576(12) .
C17B C19B 1.526(10) .
C17B C20B 1.531(10) .
C17B C18B 1.532(11) .
Pt3 C22C 2.044(6) .
Pt3 C21C 2.049(6) .
Pt3 C31 2.060(6) .
Pt3 N12C 2.155(5) .
Pt3 N1C 2.159(5) .
Pt3 N61 2.205(5) .
C31 C32 1.515(9) .
C32 C33 1.379(9) .
C32 C37 1.423(9) .
C33 C34 1.383(9) .
C34 C35 1.376(9) .
C35 C36 1.427(9) .
C35 C38 1.481(9) .
C36 C37 1.362(9) .
C38 O39 1.227(8) .
C38 O40 1.314(8) .
N1C C2C 1.317(8) .
N1C C6C 1.349(8) .
C2C C3C 1.365(10) .
C3C C4C 1.377(10) .
C4C C5C 1.400(9) .
C4C C13C 1.544(10) .
C5C C6C 1.377(8) .
C6C C7C 1.483(8) .
C7C N12C 1.356(7) .
C7C C8C 1.402(8) .
C8C C9C 1.374(9) .
C9C C10C 1.373(9) .
C9C C17C 1.513(10) .
C10C C11C 1.353(9) .
C11C N12C 1.350(8) .
C13C C16C 1.469(12) .
C13C C15C 1.508(12) .
C13C C14C 1.543(12) .
C17C C20C 1.52(3) .
C17C C19C 1.52(3) .
C17C C18C 1.48(6) .
C17C C19C 1.522(16) .
C17C C20C 1.564(14) .
C17C C18C 1.609(18) .
N41 C42 1.337(7) .
N41 C46 1.348(7) .
C42 C43 1.360(8) .
C43 C44 1.405(8) .
C44 C45 1.373(8) .
C44 C71 1.481(8) .
C45 C46 1.355(8) .
N51 C52 1.340(7) .
N51 C56 1.350(7) .
C52 C53 1.370(9) .
C53 C54 1.390(8) .
C54 C55 1.386(8) .
C54 C73 1.498(9) .
C55 C56 1.374(9) .
N61 C62 1.325(8) .
N61 C66 1.337(8) .
C62 C63 1.370(8) .
C63 C64 1.377(9) .
C64 C65 1.399(8) .
C64 C75 1.498(8) .
C65 C66 1.373(8) .
C71 N72 1.324(8) .
C71 N76 1.354(7) .
N72 C73 1.340(7) .
C73 N74 1.334(7) .
N74 C75 1.313(8) .
C75 N76 1.344(7) .
P10 F11 1.546(6) .
P10 F13 1.567(5) .
P10 F12 1.573(6) .
P10 F14 1.575(5) .
P10 F16 1.581(6) .
P10 F15 1.594(6) .
P20 F22 1.575(6) 2_575
P20 F22 1.575(6) .
P20 F21 1.586(6) 2_575
P20 F21 1.586(6) .
P20 F23 1.600(5) .
P20 F23 1.600(5) 2_575
P30 F36 1.506(7) .
P30 F34 1.524(6) .
P30 F31 1.546(7) .
P30 F35 1.553(8) .
P30 F32 1.558(6) .
P30 F33 1.564(7) .
P40 F45 1.549(10) .
P40 F46 1.566(8) .
P40 F41 1.577(17) .
P40 F43 1.601(11) .
P40 F42 1.656(13) .
P40 F44 1.669(13) .
C81 C82 1.411(10) .
C82 O84 1.248(9) .
C82 C83 1.473(10) .
C85 C86 1.439(11) .
C86 O88 1.218(9) .
C86 C87 1.461(11) .
C91 C92 1.399(14) .
C92 O94 1.205(12) .
C92 C93 1.391(14) .
C95 C96 1.421(13) .
C96 O98 1.321(12) .
C96 C97 1.467(13) .
C101 C102 1.392(14) .
C102 O104 1.239(13) .
C102 C103 1.419(14) .
C105 C106 1.354(12) .
C106 O108 1.229(11) .
C106 C107 1.464(12) .
